data_7128199
loop_
_publ_author_name
'Kameo, Hajime'
'Mushiake, Akihiro'
'Isasa, Tomohito'
'Matsuzaka, Hiroyuki'
'Bourissou, Didier'

_publ_section_title
;
 Pd/Ni-Catalyzed Germa-Suzuki coupling <i>via</i> dual Ge-F bond
 activation.
;
_journal_issue 41
_journal_name_full 'Chemical communications (Cambridge, England)'
_journal_page_first 5004
_journal_page_last 5007
_journal_paper_doi 10.1039/d1cc01392k
_journal_volume 57
_journal_year 2021
_chemical_formula_moiety 'C42 H33 Cl Ge P2 Pd'
_chemical_formula_sum 'C42 H33 Cl Ge P2 Pd'
_chemical_formula_weight 814.06
_chemical_properties_physical Air-sensitive
_space_group_crystal_system monoclinic
_space_group_IT_number 14
_space_group_name_Hall '-P 2yn'
_space_group_name_H-M_alt 'P 1 21/n 1'
_audit_creation_date 2019-6-21
_audit_creation_method SHELXL-2018/3
_audit_update_record
;
2020-12-11 deposited with the CCDC.	2021-04-20 downloaded from the CCDC.
;
_cell_angle_alpha 90
_cell_angle_beta 93.617(3)
_cell_angle_gamma 90
_cell_formula_units_Z 4
_cell_length_a 9.191(2)
_cell_length_b 18.595(4)
_cell_length_c 21.171(5)
_cell_measurement_reflns_used 7985
_cell_measurement_temperature 150(2)
_cell_measurement_theta_max 27.4816
_cell_measurement_theta_min 2.2172
_cell_volume 3611.1(14)
_computing_cell_refinement 'CrystalClear (Rigaku Inc., 2008)'
_computing_data_collection 'CrystalClear (Rigaku Inc., 2008)'
_computing_data_reduction 'CrystalClear (Rigaku Inc., 2008)'
_computing_molecular_graphics 'Ortep for Windows (Farrugia, 2012)'
_computing_publication_material 'WinGX publication routines (Farrugia, 2012)'
_computing_structure_refinement 'SHELXL-2018/3 (Sheldrick, 2018)'
_computing_structure_solution SIR97
_diffrn_ambient_temperature 150(2)
_diffrn_detector_area_resol_mean 7.32
_diffrn_measured_fraction_theta_full 0.998
_diffrn_measured_fraction_theta_max 0.997
_diffrn_measurement_details
;
scan:
	Number of images: 600
	           Slice: -80.0000 - 100.000
	     Image width: 0.3000
	        Exp time: 4.0000
	   Rotation axis: Phi
	           Omega: 0.0000
	             Chi: 0.0000
	             Phi: 0.0000
	             XTD: 54.9841
	          2theta: 25.0009
scan:
	Number of images: 200
	           Slice: -15.0000 - 45.0000
	     Image width: 0.3000
	        Exp time: 4.0000
	   Rotation axis: Omega
	           Omega: 0.0000
	             Chi: 90.0000
	             Phi: 0.0000
	             XTD: 54.9841
	          2theta: 25.0009
scan:
	Number of images: 200
	           Slice: -15.0000 - 45.0000
	     Image width: 0.3000
	        Exp time: 4.0000
	   Rotation axis: Omega
	           Omega: 0.0000
	             Chi: 90.0000
	             Phi: 90.0000
	             XTD: 54.9841
	          2theta: 25.0009
scan:
	Number of images: 200
	           Slice: -15.0000 - 45.0000
	     Image width: 0.3000
	        Exp time: 4.0000
	   Rotation axis: Omega
	           Omega: 0.0000
	             Chi: 90.0000
	             Phi: 180.0000
	             XTD: 54.9841
	          2theta: 25.0009
scan:
	Number of images: 200
	           Slice: -15.0000 - 45.0000
	     Image width: 0.3000
	        Exp time: 4.0000
	   Rotation axis: Omega
	           Omega: 0.0000
	             Chi: 90.0000
	             Phi: 270.0000
	             XTD: 54.9841
	          2theta: 25.0009
scan:
	Number of images: 190
	           Slice: -15.0000 - 42.0000
	     Image width: 0.3000
	        Exp time: 4.0000
	   Rotation axis: Omega
	           Omega: 0.0000
	             Chi: 45.0000
	             Phi: 0.0000
	             XTD: 54.9841
	          2theta: 25.0009
scan:
	Number of images: 190
	           Slice: -15.0000 - 42.0000
	     Image width: 0.3000
	        Exp time: 4.0000
	   Rotation axis: Omega
	           Omega: 0.0000
	             Chi: 45.0000
	             Phi: 90.0000
	             XTD: 54.9841
	          2theta: 25.0009
scan:
	Number of images: 190
	           Slice: -15.0000 - 42.0000
	     Image width: 0.3000
	        Exp time: 4.0000
	   Rotation axis: Omega
	           Omega: 0.0000
	             Chi: 45.0000
	             Phi: 180.0000
	             XTD: 54.9841
	          2theta: 25.0009
scan:
	Number of images: 190
	           Slice: -15.0000 - 42.0000
	     Image width: 0.3000
	        Exp time: 4.0000
	   Rotation axis: Omega
	           Omega: 0.0000
	             Chi: 45.0000
	             Phi: 270.0000
	             XTD: 54.9841
	          2theta: 25.0009

;
_diffrn_measurement_device 'Mercury CCD (2x2 bin mode)'
_diffrn_measurement_device_details 'AFC7: Eulerian 3-circle'
_diffrn_measurement_device_type 'Rigaku/MSC Mercury CCD'
_diffrn_measurement_method '\w and \f'
_diffrn_radiation_detector CCD
_diffrn_radiation_monochromator 'Graphite Monochromator'
_diffrn_radiation_source 'Rotating Anode'
_diffrn_radiation_type MoK\a
_diffrn_radiation_wavelength 0.71070
_diffrn_reflns_av_R_equivalents 0.0383
_diffrn_reflns_av_unetI/netI 0.0290
_diffrn_reflns_Laue_measured_fraction_full 0.998
_diffrn_reflns_Laue_measured_fraction_max 0.997
_diffrn_reflns_limit_h_max 11
_diffrn_reflns_limit_h_min -11
_diffrn_reflns_limit_k_max 24
_diffrn_reflns_limit_k_min -21
_diffrn_reflns_limit_l_max 27
_diffrn_reflns_limit_l_min -24
_diffrn_reflns_number 42679
_diffrn_reflns_point_group_measured_fraction_full 0.998
_diffrn_reflns_point_group_measured_fraction_max 0.997
_diffrn_reflns_reduction_process 'Lp corrections applied'
_diffrn_reflns_theta_full 25.242
_diffrn_reflns_theta_max 27.490
_diffrn_reflns_theta_min 2.606
_diffrn_source_current 150.0000
_diffrn_source_power 7.5000
_diffrn_source_voltage 50.0000
_exptl_absorpt_coefficient_mu 1.522
_exptl_absorpt_correction_T_max 1.0000
_exptl_absorpt_correction_T_min 0.8426
_exptl_absorpt_correction_type multi-scan
_exptl_absorpt_process_details 'REQAB (Rigaku, 1998)'
_exptl_crystal_colour Colorless
_exptl_crystal_density_diffrn 1.497
_exptl_crystal_density_method 'not measured'
_exptl_crystal_description Block
_exptl_crystal_F_000 1640
_exptl_crystal_preparation 'mounted on the CryoLoop with Palaton oil and placed in N2 stream at 150(2) K'
_exptl_crystal_recrystallization_method 'Re-crystallisation from solvent: THF / n-Octane'
_exptl_crystal_size_max 0.220
_exptl_crystal_size_mid 0.190
_exptl_crystal_size_min 0.160
_refine_diff_density_max 1.044
_refine_diff_density_min -0.562
_refine_diff_density_rms 0.070
_refine_ls_extinction_method none
_refine_ls_goodness_of_fit_ref 1.132
_refine_ls_hydrogen_treatment constr
_refine_ls_matrix_type full
_refine_ls_number_parameters 424
_refine_ls_number_reflns 8251
_refine_ls_number_restraints 0
_refine_ls_restrained_S_all 1.132
_refine_ls_R_factor_all 0.0481
_refine_ls_R_factor_gt 0.0407
_refine_ls_shift/su_max 0.001
_refine_ls_shift/su_mean 0.000
_refine_ls_structure_factor_coef Fsqd
_refine_ls_weighting_details 'w=1/[\s^2^(Fo^2^)+(0.0367P)^2^+2.6318P] where P=(Fo^2^+2Fc^2^)/3'
_refine_ls_weighting_scheme calc
_refine_ls_wR_factor_gt 0.0902
_refine_ls_wR_factor_ref 0.0948
_reflns_number_gt 7392
_reflns_number_total 8251
_reflns_threshold_expression 'I > 2\s(I)'
_cod_data_source_file d1cc01392k2.cif
_cod_data_source_block GePdCl
_cod_depositor_comments
;
The following automatic conversions were performed:

data item '_exptl_absorpt_correction_type' value 'Multi-scan' was
changed to 'multi-scan' in accordance with the
/home/data/users/saulius/crontab/automatic-downloads/rss-feeds/RSC/lib/dictionaries/cif_core.dic
dictionary named 'cif_core.dic' version 2.4.2 last updated on
2011-04-26.

Automatic conversion script
Id: cif_fix_values 7556 2019-12-06 15:28:31Z antanas 

 Adding full bibliography for 7128196--7128199.cif.
;
_cod_original_cell_volume 3610.9(14)
_cod_original_sg_symbol_H-M 'P 21/n'
_cod_database_code 7128199
_shelx_shelxl_version_number 2018/3
_shelx_space_group_comment
;
The symmetry employed for this shelxl refinement is uniquely defined
by the following loop, which should always be used as a source of
symmetry information in preference to the above space-group names.
They are only intended as comments.
;
_shelx_estimated_absorpt_t_min 0.731
_shelx_estimated_absorpt_t_max 0.793

loop_
_space_group_symop_operation_xyz
'x, y, z'
'-x+1/2, y+1/2, -z+1/2'
'-x, -y, -z'
'x-1/2, -y-1/2, z-1/2'

loop_
_atom_site_label
_atom_site_type_symbol
_atom_site_fract_x
_atom_site_fract_y
_atom_site_fract_z
_atom_site_U_iso_or_equiv
_atom_site_adp_type
_atom_site_occupancy
_atom_site_site_symmetry_order
_atom_site_calc_flag
_atom_site_refinement_flags_posn
_atom_site_refinement_flags_adp
_atom_site_refinement_flags_occupancy
_atom_site_disorder_assembly
_atom_site_disorder_group
Pd1 Pd 0.65708(2) 0.06940(2) 0.24436(2) 0.03435(7) Uani 1 1 d . . . . .
Cl1 Cl 0.57951(10) 0.19370(4) 0.24097(4) 0.0533(2) Uani 1 1 d . . . . .
Ge1 Ge 0.69425(4) -0.05593(2) 0.24187(2) 0.03535(9) Uani 1 1 d . . . . .
C1 C 0.5175(4) -0.11137(16) 0.21820(14) 0.0427(7) Uani 1 1 d . . . . .
C2 C 0.3813(4) -0.0819(2) 0.2202(2) 0.0658(11) Uani 1 1 d . . . . .
H2A H 0.372157 -0.032354 0.229975 0.079 Uiso 1 1 calc R U . . .
C3 C 0.2559(5) -0.1231(3) 0.2082(2) 0.0815(14) Uani 1 1 d . . . . .
H3A H 0.162358 -0.101708 0.210159 0.098 Uiso 1 1 calc R U . . .
C4 C 0.2682(5) -0.1946(2) 0.1935(2) 0.0743(13) Uani 1 1 d . . . . .
H4A H 0.183295 -0.223300 0.186130 0.089 Uiso 1 1 calc R U . . .
C5 C 0.4022(5) -0.2241(2) 0.1896(2) 0.0681(11) Uani 1 1 d . . . . .
H5A H 0.410560 -0.273263 0.178260 0.082 Uiso 1 1 calc R U . . .
C6 C 0.5267(4) -0.18350(18) 0.20180(19) 0.0580(9) Uani 1 1 d . . . . .
H6A H 0.619610 -0.205176 0.198961 0.070 Uiso 1 1 calc R U . . .
P1 P 0.60431(9) 0.04448(4) 0.34662(4) 0.03522(17) Uani 1 1 d . . . . .
C7 C 0.7536(3) -0.08214(15) 0.32997(14) 0.0370(6) Uani 1 1 d . . . . .
C8 C 0.8333(4) -0.14293(16) 0.34950(16) 0.0466(8) Uani 1 1 d . . . . .
H8A H 0.865872 -0.175738 0.319020 0.056 Uiso 1 1 calc R U . . .
C9 C 0.8649(4) -0.15538(19) 0.41344(18) 0.0594(10) Uani 1 1 d . . . . .
H9A H 0.919710 -0.196660 0.426582 0.071 Uiso 1 1 calc R U . . .
C10 C 0.8180(5) -0.1089(2) 0.45770(17) 0.0599(10) Uani 1 1 d . . . . .
H10A H 0.840661 -0.118095 0.501356 0.072 Uiso 1 1 calc R U . . .
C11 C 0.7379(4) -0.04850(18) 0.43971(16) 0.0494(8) Uani 1 1 d . . . . .
H11A H 0.705402 -0.016358 0.470734 0.059 Uiso 1 1 calc R U . . .
C12 C 0.7053(3) -0.03526(15) 0.37529(14) 0.0377(6) Uani 1 1 d . . . . .
C13 C 0.4131(3) 0.02709(16) 0.35819(15) 0.0411(7) Uani 1 1 d . . . . .
C14 C 0.3655(4) -0.03170(19) 0.39110(18) 0.0539(9) Uani 1 1 d . . . . .
H14A H 0.434293 -0.064340 0.410430 0.065 Uiso 1 1 calc R U . . .
C15 C 0.2179(4) -0.0431(2) 0.3959(2) 0.0700(12) Uani 1 1 d . . . . .
H15A H 0.185729 -0.083450 0.418796 0.084 Uiso 1 1 calc R U . . .
C16 C 0.1187(5) 0.0030(2) 0.3683(2) 0.0728(12) Uani 1 1 d . . . . .
H16A H 0.017613 -0.004412 0.372888 0.087 Uiso 1 1 calc R U . . .
C17 C 0.1641(4) 0.0606(2) 0.3334(2) 0.0721(12) Uani 1 1 d . . . . .
H17A H 0.094133 0.091592 0.312721 0.086 Uiso 1 1 calc R U . . .
C18 C 0.3111(4) 0.07321(18) 0.3286(2) 0.0569(9) Uani 1 1 d . . . . .
H18A H 0.342365 0.113270 0.305114 0.068 Uiso 1 1 calc R U . . .
C19 C 0.6559(4) 0.11404(16) 0.40425(15) 0.0424(7) Uani 1 1 d . . . . .
C20 C 0.7899(4) 0.14739(19) 0.4003(2) 0.0601(10) Uani 1 1 d . . . . .
H20A H 0.849937 0.135225 0.366998 0.072 Uiso 1 1 calc R U . . .
C21 C 0.8365(5) 0.1981(2) 0.4446(2) 0.0742(12) Uani 1 1 d . . . . .
H21A H 0.929492 0.219938 0.442099 0.089 Uiso 1 1 calc R U . . .
C22 C 0.7507(6) 0.2172(2) 0.4917(2) 0.0739(13) Uani 1 1 d . . . . .
H22A H 0.783369 0.252377 0.521916 0.089 Uiso 1 1 calc R U . . .
C23 C 0.6162(6) 0.1855(2) 0.49572(18) 0.0713(12) Uani 1 1 d . . . . .
H23A H 0.555843 0.199175 0.528486 0.086 Uiso 1 1 calc R U . . .
C24 C 0.5689(5) 0.13388(18) 0.45216(16) 0.0563(9) Uani 1 1 d . . . . .
H24A H 0.476219 0.111981 0.455200 0.068 Uiso 1 1 calc R U . . .
P2 P 0.76713(9) 0.06668(4) 0.15034(4) 0.04080(19) Uani 1 1 d . . . . .
C25 C 0.8250(3) -0.07707(15) 0.17459(15) 0.0395(7) Uani 1 1 d . . . . .
C26 C 0.8812(3) -0.14504(16) 0.16100(17) 0.0461(8) Uani 1 1 d . . . . .
H26A H 0.876071 -0.182960 0.190846 0.055 Uiso 1 1 calc R U . . .
C27 C 0.9438(4) -0.15704(19) 0.10437(19) 0.0575(9) Uani 1 1 d . . . . .
H27A H 0.980383 -0.203449 0.095299 0.069 Uiso 1 1 calc R U . . .
C28 C 0.9538(5) -0.1029(2) 0.0612(2) 0.0668(11) Uani 1 1 d . . . . .
H28A H 0.995772 -0.111933 0.022077 0.080 Uiso 1 1 calc R U . . .
C29 C 0.9030(5) -0.0349(2) 0.07439(18) 0.0604(10) Uani 1 1 d . . . . .
H29A H 0.911594 0.003024 0.044757 0.072 Uiso 1 1 calc R U . . .
C30 C 0.8390(4) -0.02201(17) 0.13133(15) 0.0440(7) Uani 1 1 d . . . . .
C31 C 0.9256(4) 0.12587(18) 0.15128(16) 0.0488(8) Uani 1 1 d . . . . .
C32 C 1.0665(4) 0.0993(2) 0.1584(2) 0.0655(10) Uani 1 1 d . . . . .
H32A H 1.082969 0.048909 0.161174 0.079 Uiso 1 1 calc R U . . .
C33 C 1.1833(5) 0.1467(3) 0.1616(2) 0.0855(14) Uani 1 1 d . . . . .
H33A H 1.279876 0.128401 0.166315 0.103 Uiso 1 1 calc R U . . .
C34 C 1.1611(6) 0.2194(3) 0.1579(2) 0.0843(15) Uani 1 1 d . . . . .
H34A H 1.241921 0.251351 0.159757 0.101 Uiso 1 1 calc R U . . .
C35 C 1.0207(6) 0.2462(2) 0.1514(2) 0.0778(13) Uani 1 1 d . . . . .
H35A H 1.004931 0.296608 0.149066 0.093 Uiso 1 1 calc R U . . .
C36 C 0.9037(5) 0.19980(19) 0.14839(19) 0.0639(10) Uani 1 1 d . . . . .
H36A H 0.807348 0.218466 0.144299 0.077 Uiso 1 1 calc R U . . .
C37 C 0.6512(4) 0.09121(18) 0.08081(15) 0.0490(8) Uani 1 1 d . . . . .
C38 C 0.5078(5) 0.0702(2) 0.0802(2) 0.0644(10) Uani 1 1 d . . . . .
H38A H 0.472531 0.047260 0.116262 0.077 Uiso 1 1 calc R U . . .
C39 C 0.4145(6) 0.0822(3) 0.0275(2) 0.0870(15) Uani 1 1 d . . . . .
H39A H 0.315677 0.067095 0.027312 0.104 Uiso 1 1 calc R U . . .
C40 C 0.4637(6) 0.1154(3) -0.0240(2) 0.0841(15) Uani 1 1 d . . . . .
H40A H 0.399190 0.123442 -0.060179 0.101 Uiso 1 1 calc R U . . .
C41 C 0.6040(7) 0.1372(3) -0.0244(2) 0.0909(17) Uani 1 1 d . . . . .
H41A H 0.637632 0.160123 -0.060845 0.109 Uiso 1 1 calc R U . . .
C42 C 0.7002(5) 0.1263(2) 0.02892(19) 0.0742(12) Uani 1 1 d . . . . .
H42A H 0.797974 0.142831 0.029193 0.089 Uiso 1 1 calc R U . . .

loop_
_atom_site_aniso_label
_atom_site_aniso_U_11
_atom_site_aniso_U_22
_atom_site_aniso_U_33
_atom_site_aniso_U_23
_atom_site_aniso_U_13
_atom_site_aniso_U_12
Pd1 0.03842(13) 0.03179(12) 0.03348(13) 0.00202(8) 0.00744(9) 0.00102(8)
Cl1 0.0720(6) 0.0275(3) 0.0626(5) 0.0036(3) 0.0222(4) 0.0062(3)
Ge1 0.03960(18) 0.03257(15) 0.03378(17) 0.00017(11) 0.00145(13) -0.00010(12)
C1 0.0466(18) 0.0446(16) 0.0363(16) 0.0011(13) -0.0034(14) -0.0039(13)
C2 0.052(2) 0.063(2) 0.081(3) -0.019(2) -0.012(2) 0.0024(17)
C3 0.044(2) 0.097(3) 0.101(4) -0.028(3) -0.012(2) -0.009(2)
C4 0.061(3) 0.079(3) 0.080(3) 0.001(2) -0.021(2) -0.025(2)
C5 0.074(3) 0.0471(19) 0.081(3) 0.0015(19) -0.009(2) -0.0175(18)
C6 0.054(2) 0.0459(18) 0.073(3) -0.0005(17) -0.0009(19) -0.0055(15)
P1 0.0370(4) 0.0356(4) 0.0337(4) 0.0007(3) 0.0075(3) -0.0029(3)
C7 0.0370(16) 0.0368(14) 0.0369(16) 0.0025(12) -0.0010(13) -0.0075(11)
C8 0.0517(19) 0.0368(15) 0.0507(19) 0.0003(13) -0.0027(16) 0.0014(13)
C9 0.068(2) 0.0471(18) 0.061(2) 0.0102(16) -0.014(2) 0.0076(16)
C10 0.076(3) 0.060(2) 0.0424(19) 0.0135(16) -0.0086(19) 0.0041(18)
C11 0.059(2) 0.0532(18) 0.0360(17) 0.0036(14) 0.0051(16) 0.0016(15)
C12 0.0406(16) 0.0357(14) 0.0369(16) 0.0039(12) 0.0036(13) -0.0059(12)
C13 0.0394(17) 0.0421(15) 0.0424(17) -0.0018(13) 0.0075(14) -0.0033(12)
C14 0.0448(19) 0.0560(19) 0.062(2) 0.0143(17) 0.0084(17) -0.0087(15)
C15 0.053(2) 0.070(2) 0.089(3) 0.019(2) 0.016(2) -0.0183(19)
C16 0.042(2) 0.075(3) 0.103(4) 0.005(2) 0.014(2) -0.0100(18)
C17 0.043(2) 0.068(2) 0.105(4) 0.010(2) 0.008(2) 0.0088(18)
C18 0.048(2) 0.0476(18) 0.076(3) 0.0116(17) 0.0112(19) -0.0002(15)
C19 0.0505(19) 0.0387(15) 0.0379(16) 0.0017(13) 0.0018(14) -0.0040(13)
C20 0.052(2) 0.058(2) 0.070(3) -0.0134(18) 0.0050(19) -0.0090(17)
C21 0.070(3) 0.066(2) 0.084(3) -0.011(2) -0.012(3) -0.020(2)
C22 0.116(4) 0.049(2) 0.053(2) -0.0068(18) -0.023(3) -0.010(2)
C23 0.118(4) 0.053(2) 0.043(2) -0.0068(17) 0.014(2) -0.003(2)
C24 0.078(3) 0.0490(19) 0.0433(19) -0.0030(15) 0.0183(19) -0.0080(17)
P2 0.0462(5) 0.0418(4) 0.0355(4) 0.0081(3) 0.0116(4) 0.0099(3)
C25 0.0360(16) 0.0422(15) 0.0400(16) -0.0034(12) 0.0012(13) 0.0049(12)
C26 0.0410(17) 0.0405(15) 0.056(2) -0.0013(14) -0.0029(16) 0.0072(13)
C27 0.051(2) 0.056(2) 0.065(2) -0.0158(18) 0.0016(18) 0.0169(16)
C28 0.071(3) 0.075(3) 0.056(2) -0.006(2) 0.020(2) 0.026(2)
C29 0.070(3) 0.063(2) 0.051(2) 0.0077(17) 0.0210(19) 0.0178(19)
C30 0.0455(18) 0.0461(16) 0.0410(17) 0.0010(13) 0.0085(15) 0.0097(13)
C31 0.051(2) 0.0527(18) 0.0442(18) 0.0101(14) 0.0155(16) 0.0035(15)
C32 0.052(2) 0.075(3) 0.070(3) 0.008(2) 0.011(2) 0.0060(19)
C33 0.056(3) 0.117(4) 0.085(3) -0.001(3) 0.011(2) -0.011(3)
C34 0.084(3) 0.106(4) 0.066(3) -0.009(3) 0.028(3) -0.041(3)
C35 0.105(4) 0.062(2) 0.070(3) 0.002(2) 0.034(3) -0.020(2)
C36 0.074(3) 0.051(2) 0.069(3) 0.0087(18) 0.025(2) 0.0000(18)
C37 0.058(2) 0.0524(18) 0.0375(17) 0.0037(14) 0.0065(16) 0.0203(16)
C38 0.062(3) 0.075(3) 0.055(2) 0.0057(19) -0.004(2) 0.0106(19)
C39 0.079(3) 0.097(3) 0.082(3) 0.005(3) -0.021(3) 0.018(3)
C40 0.104(4) 0.089(3) 0.056(3) 0.000(2) -0.015(3) 0.043(3)
C41 0.118(5) 0.106(4) 0.049(3) 0.025(2) 0.014(3) 0.046(3)
C42 0.075(3) 0.098(3) 0.050(2) 0.023(2) 0.014(2) 0.029(2)

loop_
_atom_type_symbol
_atom_type_description
_atom_type_scat_dispersion_real
_atom_type_scat_dispersion_imag
_atom_type_scat_source
C C 0.0033 0.0016 'International Tables Vol C Tables 4.2.6.8 and 6.1.1.4'
H H 0.0000 0.0000 'International Tables Vol C Tables 4.2.6.8 and 6.1.1.4'
P P 0.1023 0.0942 'International Tables Vol C Tables 4.2.6.8 and 6.1.1.4'
Cl Cl 0.1484 0.1585 'International Tables Vol C Tables 4.2.6.8 and 6.1.1.4'
Ge Ge 0.1547 1.8001 'International Tables Vol C Tables 4.2.6.8 and 6.1.1.4'
Pd Pd -0.9988 1.0072 'International Tables Vol C Tables 4.2.6.8 and 6.1.1.4'

loop_
_geom_angle_atom_site_label_1
_geom_angle_atom_site_label_2
_geom_angle_atom_site_label_3
_geom_angle
_geom_angle_site_symmetry_1
_geom_angle_site_symmetry_3
_geom_angle_publ_flag
P2 Pd1 P1 161.21(3) . . ?
P2 Pd1 Ge1 83.46(2) . . ?
P1 Pd1 Ge1 82.02(2) . . ?
P2 Pd1 Cl1 98.10(3) . . ?
P1 Pd1 Cl1 98.13(3) . . ?
Ge1 Pd1 Cl1 170.88(3) . . ?
C25 Ge1 C1 104.16(13) . . ?
C25 Ge1 C7 119.48(13) . . ?
C1 Ge1 C7 106.68(12) . . ?
C25 Ge1 Pd1 108.11(9) . . ?
C1 Ge1 Pd1 113.99(9) . . ?
C7 Ge1 Pd1 104.79(8) . . ?
C2 C1 C6 117.6(3) . . ?
C2 C1 Ge1 121.7(3) . . ?
C6 C1 Ge1 120.6(3) . . ?
C1 C2 C3 121.5(4) . . ?
C1 C2 H2A 119.2 . . ?
C3 C2 H2A 119.2 . . ?
C4 C3 C2 119.6(4) . . ?
C4 C3 H3A 120.2 . . ?
C2 C3 H3A 120.2 . . ?
C5 C4 C3 119.6(4) . . ?
C5 C4 H4A 120.2 . . ?
C3 C4 H4A 120.2 . . ?
C4 C5 C6 120.9(4) . . ?
C4 C5 H5A 119.6 . . ?
C6 C5 H5A 119.6 . . ?
C5 C6 C1 120.8(4) . . ?
C5 C6 H6A 119.6 . . ?
C1 C6 H6A 119.6 . . ?
C13 P1 C19 104.42(15) . . ?
C13 P1 C12 106.55(14) . . ?
C19 P1 C12 104.36(14) . . ?
C13 P1 Pd1 115.24(11) . . ?
C19 P1 Pd1 115.29(10) . . ?
C12 P1 Pd1 110.06(10) . . ?
C12 C7 C8 119.2(3) . . ?
C12 C7 Ge1 114.6(2) . . ?
C8 C7 Ge1 126.1(2) . . ?
C9 C8 C7 119.9(3) . . ?
C9 C8 H8A 120.0 . . ?
C7 C8 H8A 120.0 . . ?
C10 C9 C8 120.6(3) . . ?
C10 C9 H9A 119.7 . . ?
C8 C9 H9A 119.7 . . ?
C9 C10 C11 120.7(3) . . ?
C9 C10 H10A 119.6 . . ?
C11 C10 H10A 119.6 . . ?
C10 C11 C12 119.3(3) . . ?
C10 C11 H11A 120.4 . . ?
C12 C11 H11A 120.4 . . ?
C7 C12 C11 120.3(3) . . ?
C7 C12 P1 117.1(2) . . ?
C11 C12 P1 122.6(2) . . ?
C14 C13 C18 119.3(3) . . ?
C14 C13 P1 123.2(3) . . ?
C18 C13 P1 117.4(2) . . ?
C13 C14 C15 120.1(3) . . ?
C13 C14 H14A 119.9 . . ?
C15 C14 H14A 119.9 . . ?
C16 C15 C14 120.4(4) . . ?
C16 C15 H15A 119.8 . . ?
C14 C15 H15A 119.8 . . ?
C15 C16 C17 120.2(4) . . ?
C15 C16 H16A 119.9 . . ?
C17 C16 H16A 119.9 . . ?
C16 C17 C18 120.1(4) . . ?
C16 C17 H17A 119.9 . . ?
C18 C17 H17A 119.9 . . ?
C17 C18 C13 119.8(3) . . ?
C17 C18 H18A 120.1 . . ?
C13 C18 H18A 120.1 . . ?
C24 C19 C20 118.8(3) . . ?
C24 C19 P1 123.0(3) . . ?
C20 C19 P1 118.2(3) . . ?
C21 C20 C19 120.3(4) . . ?
C21 C20 H20A 119.8 . . ?
C19 C20 H20A 119.8 . . ?
C22 C21 C20 120.5(4) . . ?
C22 C21 H21A 119.7 . . ?
C20 C21 H21A 119.7 . . ?
C21 C22 C23 119.9(4) . . ?
C21 C22 H22A 120.0 . . ?
C23 C22 H22A 120.0 . . ?
C22 C23 C24 120.2(4) . . ?
C22 C23 H23A 119.9 . . ?
C24 C23 H23A 119.9 . . ?
C19 C24 C23 120.2(4) . . ?
C19 C24 H24A 119.9 . . ?
C23 C24 H24A 119.9 . . ?
C37 P2 C31 106.48(16) . . ?
C37 P2 C30 104.41(15) . . ?
C31 P2 C30 104.31(16) . . ?
C37 P2 Pd1 115.44(12) . . ?
C31 P2 Pd1 111.92(12) . . ?
C30 P2 Pd1 113.35(11) . . ?
C30 C25 C26 118.7(3) . . ?
C30 C25 Ge1 114.8(2) . . ?
C26 C25 Ge1 125.5(2) . . ?
C27 C26 C25 120.2(3) . . ?
C27 C26 H26A 119.9 . . ?
C25 C26 H26A 119.9 . . ?
C28 C27 C26 120.7(3) . . ?
C28 C27 H27A 119.6 . . ?
C26 C27 H27A 119.6 . . ?
C27 C28 C29 120.0(4) . . ?
C27 C28 H28A 120.0 . . ?
C29 C28 H28A 120.0 . . ?
C28 C29 C30 119.9(4) . . ?
C28 C29 H29A 120.1 . . ?
C30 C29 H29A 120.1 . . ?
C25 C30 C29 120.4(3) . . ?
C25 C30 P2 118.1(2) . . ?
C29 C30 P2 121.5(3) . . ?
C32 C31 C36 119.3(4) . . ?
C32 C31 P2 121.7(3) . . ?
C36 C31 P2 118.9(3) . . ?
C31 C32 C33 119.6(4) . . ?
C31 C32 H32A 120.2 . . ?
C33 C32 H32A 120.2 . . ?
C34 C33 C32 120.8(5) . . ?
C34 C33 H33A 119.6 . . ?
C32 C33 H33A 119.6 . . ?
C33 C34 C35 119.7(4) . . ?
C33 C34 H34A 120.1 . . ?
C35 C34 H34A 120.1 . . ?
C36 C35 C34 120.1(4) . . ?
C36 C35 H35A 120.0 . . ?
C34 C35 H35A 120.0 . . ?
C35 C36 C31 120.5(4) . . ?
C35 C36 H36A 119.8 . . ?
C31 C36 H36A 119.8 . . ?
C38 C37 C42 119.2(4) . . ?
C38 C37 P2 116.7(3) . . ?
C42 C37 P2 124.1(3) . . ?
C37 C38 C39 120.6(4) . . ?
C37 C38 H38A 119.7 . . ?
C39 C38 H38A 119.7 . . ?
C40 C39 C38 120.0(5) . . ?
C40 C39 H39A 120.0 . . ?
C38 C39 H39A 120.0 . . ?
C41 C40 C39 120.5(4) . . ?
C41 C40 H40A 119.7 . . ?
C39 C40 H40A 119.7 . . ?
C40 C41 C42 120.3(5) . . ?
C40 C41 H41A 119.9 . . ?
C42 C41 H41A 119.9 . . ?
C37 C42 C41 119.3(5) . . ?
C37 C42 H42A 120.3 . . ?
C41 C42 H42A 120.3 . . ?

loop_
_geom_bond_atom_site_label_1
_geom_bond_atom_site_label_2
_geom_bond_distance
_geom_bond_site_symmetry_2
_geom_bond_publ_flag
Pd1 P2 2.2896(9) . ?
Pd1 P1 2.2955(9) . ?
Pd1 Ge1 2.3564(6) . ?
Pd1 Cl1 2.4186(9) . ?
Ge1 C25 1.960(3) . ?
Ge1 C1 1.962(3) . ?
Ge1 C7 1.971(3) . ?
C1 C2 1.369(5) . ?
C1 C6 1.389(5) . ?
C2 C3 1.394(5) . ?
C2 H2A 0.9500 . ?
C3 C4 1.372(6) . ?
C3 H3A 0.9500 . ?
C4 C5 1.355(6) . ?
C4 H4A 0.9500 . ?
C5 C6 1.381(5) . ?
C5 H5A 0.9500 . ?
C6 H6A 0.9500 . ?
P1 C13 1.818(3) . ?
P1 C19 1.820(3) . ?
P1 C12 1.832(3) . ?
C7 C12 1.390(4) . ?
C7 C8 1.395(4) . ?
C8 C9 1.386(5) . ?
C8 H8A 0.9500 . ?
C9 C10 1.365(5) . ?
C9 H9A 0.9500 . ?
C10 C11 1.383(5) . ?
C10 H10A 0.9500 . ?
C11 C12 1.400(4) . ?
C11 H11A 0.9500 . ?
C13 C14 1.382(4) . ?
C13 C18 1.391(5) . ?
C14 C15 1.384(5) . ?
C14 H14A 0.9500 . ?
C15 C16 1.357(6) . ?
C15 H15A 0.9500 . ?
C16 C17 1.380(6) . ?
C16 H16A 0.9500 . ?
C17 C18 1.382(5) . ?
C17 H17A 0.9500 . ?
C18 H18A 0.9500 . ?
C19 C24 1.381(5) . ?
C19 C20 1.386(5) . ?
C20 C21 1.379(5) . ?
C20 H20A 0.9500 . ?
C21 C22 1.358(6) . ?
C21 H21A 0.9500 . ?
C22 C23 1.376(6) . ?
C22 H22A 0.9500 . ?
C23 C24 1.382(5) . ?
C23 H23A 0.9500 . ?
C24 H24A 0.9500 . ?
P2 C37 1.820(3) . ?
P2 C31 1.824(4) . ?
P2 C30 1.831(3) . ?
C25 C30 1.385(4) . ?
C25 C26 1.402(4) . ?
C26 C27 1.381(5) . ?
C26 H26A 0.9500 . ?
C27 C28 1.368(5) . ?
C27 H27A 0.9500 . ?
C28 C29 1.383(5) . ?
C28 H28A 0.9500 . ?
C29 C30 1.395(5) . ?
C29 H29A 0.9500 . ?
C31 C32 1.386(5) . ?
C31 C36 1.390(5) . ?
C32 C33 1.387(6) . ?
C32 H32A 0.9500 . ?
C33 C34 1.370(7) . ?
C33 H33A 0.9500 . ?
C34 C35 1.381(7) . ?
C34 H34A 0.9500 . ?
C35 C36 1.377(6) . ?
C35 H35A 0.9500 . ?
C36 H36A 0.9500 . ?
C37 C38 1.374(5) . ?
C37 C42 1.377(5) . ?
C38 C39 1.382(6) . ?
C38 H38A 0.9500 . ?
C39 C40 1.356(7) . ?
C39 H39A 0.9500 . ?
C40 C41 1.352(7) . ?
C40 H40A 0.9500 . ?
C41 C42 1.404(6) . ?
C41 H41A 0.9500 . ?
C42 H42A 0.9500 . ?

loop_
_geom_torsion_atom_site_label_1
_geom_torsion_atom_site_label_2
_geom_torsion_atom_site_label_3
_geom_torsion_atom_site_label_4
_geom_torsion
_geom_torsion_site_symmetry_1
_geom_torsion_site_symmetry_2
_geom_torsion_site_symmetry_3
_geom_torsion_site_symmetry_4
_geom_torsion_publ_flag
C6 C1 C2 C3 2.0(6) . . . . ?
Ge1 C1 C2 C3 -174.8(4) . . . . ?
C1 C2 C3 C4 -0.5(7) . . . . ?
C2 C3 C4 C5 -1.3(7) . . . . ?
C3 C4 C5 C6 1.7(7) . . . . ?
C4 C5 C6 C1 -0.2(7) . . . . ?
C2 C1 C6 C5 -1.6(6) . . . . ?
Ge1 C1 C6 C5 175.3(3) . . . . ?
C12 C7 C8 C9 -0.9(5) . . . . ?
Ge1 C7 C8 C9 -178.7(3) . . . . ?
C7 C8 C9 C10 0.4(6) . . . . ?
C8 C9 C10 C11 0.1(6) . . . . ?
C9 C10 C11 C12 -0.1(6) . . . . ?
C8 C7 C12 C11 0.8(5) . . . . ?
Ge1 C7 C12 C11 178.9(2) . . . . ?
C8 C7 C12 P1 178.8(2) . . . . ?
Ge1 C7 C12 P1 -3.1(3) . . . . ?
C10 C11 C12 C7 -0.4(5) . . . . ?
C10 C11 C12 P1 -178.2(3) . . . . ?
C13 P1 C12 C7 103.9(2) . . . . ?
C19 P1 C12 C7 -145.9(2) . . . . ?
Pd1 P1 C12 C7 -21.7(3) . . . . ?
C13 P1 C12 C11 -78.1(3) . . . . ?
C19 P1 C12 C11 32.0(3) . . . . ?
Pd1 P1 C12 C11 156.3(3) . . . . ?
C19 P1 C13 C14 -101.8(3) . . . . ?
C12 P1 C13 C14 8.3(3) . . . . ?
Pd1 P1 C13 C14 130.7(3) . . . . ?
C19 P1 C13 C18 82.6(3) . . . . ?
C12 P1 C13 C18 -167.3(3) . . . . ?
Pd1 P1 C13 C18 -44.9(3) . . . . ?
C18 C13 C14 C15 -1.9(6) . . . . ?
P1 C13 C14 C15 -177.5(3) . . . . ?
C13 C14 C15 C16 0.3(7) . . . . ?
C14 C15 C16 C17 1.9(7) . . . . ?
C15 C16 C17 C18 -2.5(8) . . . . ?
C16 C17 C18 C13 0.9(7) . . . . ?
C14 C13 C18 C17 1.2(6) . . . . ?
P1 C13 C18 C17 177.1(3) . . . . ?
C13 P1 C19 C24 11.6(3) . . . . ?
C12 P1 C19 C24 -100.1(3) . . . . ?
Pd1 P1 C19 C24 139.1(3) . . . . ?
C13 P1 C19 C20 -169.7(3) . . . . ?
C12 P1 C19 C20 78.6(3) . . . . ?
Pd1 P1 C19 C20 -42.2(3) . . . . ?
C24 C19 C20 C21 1.6(6) . . . . ?
P1 C19 C20 C21 -177.1(3) . . . . ?
C19 C20 C21 C22 -1.4(6) . . . . ?
C20 C21 C22 C23 0.3(7) . . . . ?
C21 C22 C23 C24 0.5(6) . . . . ?
C20 C19 C24 C23 -0.8(5) . . . . ?
P1 C19 C24 C23 177.9(3) . . . . ?
C22 C23 C24 C19 -0.3(6) . . . . ?
C30 C25 C26 C27 -2.5(5) . . . . ?
Ge1 C25 C26 C27 165.0(3) . . . . ?
C25 C26 C27 C28 0.9(5) . . . . ?
C26 C27 C28 C29 1.0(6) . . . . ?
C27 C28 C29 C30 -1.2(6) . . . . ?
C26 C25 C30 C29 2.3(5) . . . . ?
Ge1 C25 C30 C29 -166.5(3) . . . . ?
C26 C25 C30 P2 -179.2(2) . . . . ?
Ge1 C25 C30 P2 12.0(3) . . . . ?
C28 C29 C30 C25 -0.5(6) . . . . ?
C28 C29 C30 P2 -178.9(3) . . . . ?
C37 P2 C30 C25 -128.2(3) . . . . ?
C31 P2 C30 C25 120.2(3) . . . . ?
Pd1 P2 C30 C25 -1.8(3) . . . . ?
C37 P2 C30 C29 50.2(3) . . . . ?
C31 P2 C30 C29 -61.4(3) . . . . ?
Pd1 P2 C30 C29 176.6(3) . . . . ?
C37 P2 C31 C32 -130.0(3) . . . . ?
C30 P2 C31 C32 -19.9(4) . . . . ?
Pd1 P2 C31 C32 103.0(3) . . . . ?
C37 P2 C31 C36 53.8(3) . . . . ?
C30 P2 C31 C36 163.9(3) . . . . ?
Pd1 P2 C31 C36 -73.2(3) . . . . ?
C36 C31 C32 C33 -1.0(6) . . . . ?
P2 C31 C32 C33 -177.3(3) . . . . ?
C31 C32 C33 C34 0.2(7) . . . . ?
C32 C33 C34 C35 0.5(8) . . . . ?
C33 C34 C35 C36 -0.3(7) . . . . ?
C34 C35 C36 C31 -0.5(7) . . . . ?
C32 C31 C36 C35 1.2(6) . . . . ?
P2 C31 C36 C35 177.5(3) . . . . ?
C31 P2 C37 C38 -160.7(3) . . . . ?
C30 P2 C37 C38 89.3(3) . . . . ?
Pd1 P2 C37 C38 -35.8(3) . . . . ?
C31 P2 C37 C42 22.1(4) . . . . ?
C30 P2 C37 C42 -87.9(4) . . . . ?
Pd1 P2 C37 C42 146.9(3) . . . . ?
C42 C37 C38 C39 1.8(6) . . . . ?
P2 C37 C38 C39 -175.5(3) . . . . ?
C37 C38 C39 C40 -0.5(7) . . . . ?
C38 C39 C40 C41 -0.1(8) . . . . ?
C39 C40 C41 C42 -0.5(8) . . . . ?
C38 C37 C42 C41 -2.5(6) . . . . ?
P2 C37 C42 C41 174.7(3) . . . . ?
C40 C41 C42 C37 1.8(7) . . . . ?
